data_7235877
loop_
_publ_author_name
'Tero, Tiia-Riikka'
'Salorinne, Kirsi'
'Malola, Sami'
'H\"akkinen, Hannu'
'Nissinen, Maija'

_publ_section_title
;
 Solid state halogen bonded networks vs. dynamic assemblies in solution:
 explaining N&#x22EF;X interactions of multivalent building blocks
;
_journal_issue 43
_journal_name_full CrystEngComm
_journal_page_first 8231
_journal_paper_doi 10.1039/C5CE01144B
_journal_volume 17
_journal_year 2015
_chemical_formula_moiety 'C60 H60 N4 O8, 3(C H4 O)'
_chemical_formula_sum 'C63 H72 N4 O11'
_chemical_formula_weight 1061.25
_space_group_crystal_system triclinic
_space_group_IT_number 2
_space_group_name_Hall '-P 1'
_space_group_name_H-M_alt 'P -1'
_atom_sites_solution_hydrogens geom
_atom_sites_solution_primary direct
_atom_sites_solution_secondary difmap
_audit_creation_date 2014-09-08
_audit_creation_method
;
Olex2 1.2
(compiled 2014.05.21 svn.r2940 for OlexSys, GUI svn.r4846)
;
_audit_update_record
;
2015-01-22 deposited with the CCDC.
2015-09-04 downloaded from the CCDC.
;
_cell_angle_alpha 109.783(2)
_cell_angle_beta 93.6810(16)
_cell_angle_gamma 99.7937(16)
_cell_formula_units_Z 2
_cell_length_a 13.4616(2)
_cell_length_b 14.1115(3)
_cell_length_c 15.8347(4)
_cell_measurement_reflns_used 11205
_cell_measurement_temperature 120
_cell_measurement_theta_max 73.9600
_cell_measurement_theta_min 4.1790
_cell_volume 2765.08(11)
_computing_cell_refinement
;
CrysAlisPro, Agilent Technologies,
Version 1.171.37.31 (release 14-01-2014 CrysAlis171 .NET)
(compiled Jan 14 2014,18:38:05)
;
_computing_data_collection
;
CrysAlisPro, Agilent Technologies,
Version 1.171.37.31 (release 14-01-2014 CrysAlis171 .NET)
(compiled Jan 14 2014,18:38:05)
;
_computing_data_reduction
;
CrysAlisPro, Agilent Technologies,
Version 1.171.37.31 (release 14-01-2014 CrysAlis171 .NET)
(compiled Jan 14 2014,18:38:05)
;
_computing_molecular_graphics 'Olex2 (Dolomanov et al., 2009)'
_computing_publication_material 'Olex2 (Dolomanov et al., 2009)'
_computing_structure_refinement 'XL (Sheldrick, 2008)'
_computing_structure_solution 'SHELXS-97 (Sheldrick, 1990)'
_diffrn_ambient_environment air
_diffrn_ambient_temperature 120
_diffrn_detector 'CCD plate'
_diffrn_detector_area_resol_mean 5.1977
_diffrn_detector_type Atlas
_diffrn_measured_fraction_theta_full 0.964
_diffrn_measured_fraction_theta_max 0.964
_diffrn_measurement_details
;
#__ type_ start__ end____ width___ exp.time_
  1 omega  -49.00   33.00   1.0000    1.0000
omega____ theta____ kappa____ phi______ frames
    -      -41.6513   37.0000  -30.0000 82

#__ type_ start__ end____ width___ exp.time_
  2 omega   42.00   98.00   1.0000    1.0000
omega____ theta____ kappa____ phi______ frames
    -       41.6513 -125.0000 -120.0000 56

#__ type_ start__ end____ width___ exp.time_
  3 omega   34.00  100.00   1.0000   14.0000
omega____ theta____ kappa____ phi______ frames
    -      106.6601  -61.0000 -180.0000 66

#__ type_ start__ end____ width___ exp.time_
  4 omega   53.00   91.00   1.0000   14.0000
omega____ theta____ kappa____ phi______ frames
    -      106.6601  -30.0000 -120.0000 38

#__ type_ start__ end____ width___ exp.time_
  5 omega   87.00  178.00   1.0000   14.0000
omega____ theta____ kappa____ phi______ frames
    -      106.6601   30.0000  -60.0000 91

#__ type_ start__ end____ width___ exp.time_
  6 omega  105.00  145.00   1.0000   14.0000
omega____ theta____ kappa____ phi______ frames
    -      106.6601   77.0000    0.0000 40

#__ type_ start__ end____ width___ exp.time_
  7 omega   94.00  154.00   1.0000   14.0000
omega____ theta____ kappa____ phi______ frames
    -      106.6601  125.0000  -60.0000 60

#__ type_ start__ end____ width___ exp.time_
  8 omega   97.00  161.00   1.0000   14.0000
omega____ theta____ kappa____ phi______ frames
    -      106.6601   45.0000 -120.0000 64

#__ type_ start__ end____ width___ exp.time_
  9 omega   94.00  122.00   1.0000   14.0000
omega____ theta____ kappa____ phi______ frames
    -      106.6601 -125.0000  120.0000 28

#__ type_ start__ end____ width___ exp.time_
 10 omega  104.00  135.00   1.0000   14.0000
omega____ theta____ kappa____ phi______ frames
    -      106.6601 -151.0000   -3.0000 31

#__ type_ start__ end____ width___ exp.time_
 11 omega   49.00  103.00   1.0000   14.0000
omega____ theta____ kappa____ phi______ frames
    -      106.6601  -94.0000  150.0000 54

#__ type_ start__ end____ width___ exp.time_
 12 omega   35.00   62.00   1.0000   14.0000
omega____ theta____ kappa____ phi______ frames
    -      106.6601 -125.0000  120.0000 27

#__ type_ start__ end____ width___ exp.time_
 13 omega   25.00  105.00   1.0000   14.0000
omega____ theta____ kappa____ phi______ frames
    -      106.6601  -94.0000   60.0000 80

#__ type_ start__ end____ width___ exp.time_
 14 omega   34.00   86.00   1.0000   14.0000
omega____ theta____ kappa____ phi______ frames
    -      106.6601  -45.0000   60.0000 52

#__ type_ start__ end____ width___ exp.time_
 15 omega   30.00   86.00   1.0000   14.0000
omega____ theta____ kappa____ phi______ frames
    -      106.6601  -30.0000  -60.0000 56

#__ type_ start__ end____ width___ exp.time_
 16 omega   41.00  123.00   1.0000   14.0000
omega____ theta____ kappa____ phi______ frames
    -      106.6601  -77.0000  -90.0000 82

#__ type_ start__ end____ width___ exp.time_
 17 omega  -88.00  -18.00   1.0000    1.0000
omega____ theta____ kappa____ phi______ frames
    -      -41.6513  125.0000    0.0000 70

#__ type_ start__ end____ width___ exp.time_
 18 omega -116.00   -4.00   1.0000    1.0000
omega____ theta____ kappa____ phi______ frames
    -      -41.6513  -19.0000  150.0000 112

#__ type_ start__ end____ width___ exp.time_
 19 omega -107.00  -69.00   1.0000    1.0000
omega____ theta____ kappa____ phi______ frames
    -      -41.6513 -151.0000   -3.0000 38
;
_diffrn_measurement_device 'four-circle diffractometer'
_diffrn_measurement_device_type 'SuperNova, Dual, Cu at zero, Atlas'
_diffrn_measurement_method '\w scans'
_diffrn_orient_matrix_UB_11 -0.0082375000
_diffrn_orient_matrix_UB_12 -0.0037056000
_diffrn_orient_matrix_UB_13 -0.0986022000
_diffrn_orient_matrix_UB_21 0.0134257000
_diffrn_orient_matrix_UB_22 -0.1124741000
_diffrn_orient_matrix_UB_23 -0.0323052000
_diffrn_orient_matrix_UB_31 -0.1160844000
_diffrn_orient_matrix_UB_32 -0.0371782000
_diffrn_orient_matrix_UB_33 -0.0105613000
_diffrn_radiation_monochromator mirror
_diffrn_radiation_probe x-ray
_diffrn_radiation_type CuK\a
_diffrn_radiation_wavelength 1.54184
_diffrn_reflns_av_R_equivalents 0.0255
_diffrn_reflns_av_unetI/netI 0.0367
_diffrn_reflns_limit_h_max 13
_diffrn_reflns_limit_h_min -16
_diffrn_reflns_limit_k_max 16
_diffrn_reflns_limit_k_min -17
_diffrn_reflns_limit_l_max 19
_diffrn_reflns_limit_l_min -18
_diffrn_reflns_number 19429
_diffrn_reflns_theta_full 74.33
_diffrn_reflns_theta_max 74.33
_diffrn_reflns_theta_min 3.36
_diffrn_source 'sealed X-ray tube'
_diffrn_source_type 'SuperNova (Cu) X-ray Source'
_exptl_absorpt_coefficient_mu 0.705
_exptl_absorpt_correction_T_max 0.953
_exptl_absorpt_correction_T_min 0.900
_exptl_absorpt_correction_type analytical
_exptl_absorpt_process_details
;
CrysAlisPro, Agilent Technologies,
Version 1.171.37.31 (release 14-01-2014 CrysAlis171 .NET)
(compiled Jan 14 2014,18:38:05)
Analytical numeric absorption correction using a multifaceted crystal
			model based on expressions derived by R.C. Clark & J.S. Reid.
(Clark, R. C. & Reid, J. S. (1995). Acta Cryst. A51, 887-897)
Empirical absorption correction using spherical harmonics,
 implemented in SCALE3 ABSPACK scaling algorithm.
;
_exptl_crystal_colour 'clear colourless'
_exptl_crystal_colour_lustre clear
_exptl_crystal_colour_primary colourless
_exptl_crystal_density_diffrn 1.275
_exptl_crystal_density_method 'not measured'
_exptl_crystal_description block
_exptl_crystal_F_000 1132
_exptl_crystal_size_max 0.2812
_exptl_crystal_size_mid 0.1329
_exptl_crystal_size_min 0.1064
_refine_diff_density_max 0.705
_refine_diff_density_min -0.495
_refine_diff_density_rms 0.058
_refine_ls_extinction_method none
_refine_ls_goodness_of_fit_ref 1.021
_refine_ls_hydrogen_treatment constr
_refine_ls_matrix_type full
_refine_ls_number_parameters 717
_refine_ls_number_reflns 10886
_refine_ls_number_restraints 0
_refine_ls_restrained_S_all 1.021
_refine_ls_R_factor_all 0.0593
_refine_ls_R_factor_gt 0.0526
_refine_ls_shift/su_max 0.000
_refine_ls_shift/su_mean 0.000
_refine_ls_structure_factor_coef Fsqd
_refine_ls_weighting_details 'calc w=1/[\s^2^(Fo^2^)+(0.0880P)^2^+1.1880P] where P=(Fo^2^+2Fc^2^)/3'
_refine_ls_weighting_scheme calc
_refine_ls_wR_factor_gt 0.1444
_refine_ls_wR_factor_ref 0.1524
_reflns_number_gt 9560
_reflns_number_total 10886
_reflns_threshold_expression >2sigma(I)
_cod_data_source_file c5ce01144b2.cif
_cod_data_source_block 1-MeOH
_cod_original_cell_volume 2765.07(10)
_cod_database_code 7235877
_chemical_oxdiff_formula 'C60 H60 N4 O8'
_reflns_odcompleteness_completeness 99.96
_reflns_odcompleteness_iscentric 1
_reflns_odcompleteness_theta 66.97
_olex2_refinement_description
;
1. Fixed Uiso
 At 1.2 times of:
  All C(H) groups, All C(H,H) groups
 At 1.5 times of:
  All C(H,H,H) groups, All O(H) groups
2.a Ternary CH refined with riding coordinates:
 C7(H7), C14(H14), C21(H21), C28(H28)
2.b Secondary CH2 refined with riding coordinates:
 C41(H41A,H41B), C51(H51A,H51B), C61(H61A,H61B), C71(H71A,H71B)
2.c Aromatic/amide H refined with riding coordinates:
 C2(H2), C5(H5), C9(H9), C12(H12), C16(H16), C19(H19), C23(H23), C26(H26),
 C43(H43), C44(H44), C45(H45), C46(H46), C53(H53), C54(H54), C55(H55), C56(H56),
  C63(H63), C64(H64), C65(H65), C66(H66), C73(H73), C74(H74), C75(H75), C76(H76)
2.d Idealised Me refined as rotating group:
 C29(H29A,H29B,H29C), C30(H30A,H30B,H30C), C31(H31A,H31B,H31C), C32(H32A,H32B,
 H32C), C33(H33A,H33B,H33C), C34(H34A,H34B,H34C), C35(H35A,H35B,H35C), C36(H36A,
 H36B,H36C), C100(H10A,H10B,H10C), C200(H20A,H20B,H20C), C300(H30D,H30E,H30F)
2.e Idealised tetrahedral OH refined as rotating group:
 O100(H100), O200(H200), O300(H300)
;
_ins_header
;
TITL 1-MeOH in P-1 
REM P-1 (#2 in standard setting)
CELL 1.54184  13.461605  14.111470  15.834693 109.7829  93.6810  99.7937
ZERR    2.00   0.000222   0.000324   0.000372   0.0021   0.0016   0.0016
LATT  1
SFAC C H N O
UNIT 120.00 120.00 8.00 16.00
TREF
HKLF 4
END
;
_olex2_submission_special_instructions 'No special instructions were received'

loop_
_space_group_symop_id
_space_group_symop_operation_xyz
1 'x, y, z'
2 '-x, -y, -z'

loop_
_atom_site_label
_atom_site_type_symbol
_atom_site_fract_x
_atom_site_fract_y
_atom_site_fract_z
_atom_site_U_iso_or_equiv
_atom_site_adp_type
_atom_site_occupancy
_atom_site_calc_flag
_atom_site_refinement_flags_posn
C1 C 0.28044(11) 0.66258(11) 0.56973(10) 0.0195(3) Uani 1 d .
C2 C 0.37053(11) 0.73007(11) 0.61637(10) 0.0191(3) Uani 1 d .
H2 H 0.4305 0.7214 0.5915 0.023 Uiso 1 calc R
C3 C 0.37506(11) 0.81014(11) 0.69865(10) 0.0184(3) Uani 1 d .
C4 C 0.28390(12) 0.82052(11) 0.73476(10) 0.0202(3) Uani 1 d .
C5 C 0.19162(12) 0.75560(12) 0.69025(10) 0.0220(3) Uani 1 d .
H5 H 0.1317 0.7643 0.7153 0.026 Uiso 1 calc R
C6 C 0.19035(11) 0.67723(11) 0.60744(10) 0.0211(3) Uani 1 d .
C7 C 0.47262(11) 0.88474(11) 0.75046(10) 0.0191(3) Uani 1 d .
H7 H 0.4780 0.8833 0.8120 0.023 Uiso 1 calc R
C8 C 0.46964(11) 0.99490(11) 0.75851(10) 0.0186(3) Uani 1 d .
C9 C 0.42555(11) 1.01835(11) 0.68825(10) 0.0194(3) Uani 1 d .
H9 H 0.3953 0.9646 0.6353 0.023 Uiso 1 calc R
C10 C 0.42461(11) 1.11864(11) 0.69341(10) 0.0195(3) Uani 1 d .
C11 C 0.47112(12) 1.19813(11) 0.77379(10) 0.0211(3) Uani 1 d .
C12 C 0.51458(12) 1.17797(11) 0.84621(10) 0.0219(3) Uani 1 d .
H12 H 0.5439 1.2317 0.8995 0.026 Uiso 1 calc R
C13 C 0.51380(11) 1.07625(11) 0.83806(10) 0.0198(3) Uani 1 d .
C14 C 0.37639(12) 1.14371(11) 0.61591(10) 0.0213(3) Uani 1 d .
H14 H 0.3501 1.2064 0.6432 0.026 Uiso 1 calc R
C15 C 0.28600(11) 1.05925(11) 0.56215(10) 0.0200(3) Uani 1 d .
C16 C 0.28674(11) 0.98815(11) 0.47584(10) 0.0199(3) Uani 1 d .
H16 H 0.3450 0.9947 0.4480 0.024 Uiso 1 calc R
C17 C 0.20477(11) 0.90771(11) 0.42898(10) 0.0195(3) Uani 1 d .
C18 C 0.11892(11) 0.89911(11) 0.47342(10) 0.0208(3) Uani 1 d .
C19 C 0.11342(12) 0.96930(12) 0.55865(11) 0.0230(3) Uani 1 d .
H19 H 0.0550 0.9629 0.5863 0.028 Uiso 1 calc R
C20 C 0.19649(12) 1.04932(11) 0.60212(10) 0.0218(3) Uani 1 d .
C21 C 0.20358(11) 0.83255(11) 0.33351(10) 0.0203(3) Uani 1 d .
H21 H 0.1398 0.8305 0.2988 0.024 Uiso 1 calc R
C22 C 0.20259(11) 0.72277(11) 0.32939(10) 0.0204(3) Uani 1 d .
C23 C 0.23857(11) 0.69932(11) 0.40261(10) 0.0199(3) Uani 1 d .
H23 H 0.2655 0.7533 0.4564 0.024 Uiso 1 calc R
C24 C 0.23648(11) 0.59886(11) 0.39973(10) 0.0199(3) Uani 1 d .
C25 C 0.19576(12) 0.51903(11) 0.31780(10) 0.0220(3) Uani 1 d .
C26 C 0.16045(12) 0.53900(12) 0.24231(10) 0.0245(3) Uani 1 d .
H26 H 0.1346 0.4850 0.1882 0.029 Uiso 1 calc R
C27 C 0.16406(12) 0.64027(12) 0.24809(10) 0.0235(3) Uani 1 d .
C28 C 0.27675(11) 0.57490(11) 0.48077(10) 0.0205(3) Uani 1 d .
H28 H 0.2285 0.5156 0.4829 0.025 Uiso 1 calc R
C29 C 0.56924(12) 0.85666(12) 0.71154(11) 0.0238(3) Uani 1 d .
H29A H 0.5678 0.8598 0.6519 0.036 Uiso 1 calc GR
H29B H 0.5728 0.7882 0.7085 0.036 Uiso 1 calc GR
H29C H 0.6277 0.9043 0.7498 0.036 Uiso 1 calc GR
C30 C 0.45714(13) 1.16845(13) 0.55832(11) 0.0282(3) Uani 1 d .
H30A H 0.4263 1.1867 0.5112 0.042 Uiso 1 calc GR
H30B H 0.4861 1.1092 0.5318 0.042 Uiso 1 calc GR
H30C H 0.5096 1.2250 0.5958 0.042 Uiso 1 calc GR
C31 C 0.28962(12) 0.86707(12) 0.28507(11) 0.0258(3) Uani 1 d .
H31A H 0.3537 0.8660 0.3147 0.039 Uiso 1 calc GR
H31B H 0.2888 0.9357 0.2870 0.039 Uiso 1 calc GR
H31C H 0.2803 0.8213 0.2232 0.039 Uiso 1 calc GR
C32 C 0.37922(13) 0.54202(13) 0.46734(11) 0.0269(3) Uani 1 d .
H32A H 0.4046 0.5298 0.5200 0.040 Uiso 1 calc GR
H32B H 0.4268 0.5955 0.4584 0.040 Uiso 1 calc GR
H32C H 0.3704 0.4801 0.4153 0.040 Uiso 1 calc GR
C33 C 0.01251(12) 0.61421(13) 0.59998(12) 0.0278(3) Uani 1 d .
H33A H 0.0219 0.6008 0.6552 0.042 Uiso 1 calc GR
H33B H -0.0423 0.5631 0.5594 0.042 Uiso 1 calc GR
H33C H -0.0033 0.6811 0.6131 0.042 Uiso 1 calc GR
C34 C 0.57828(16) 1.12566(13) 0.99400(11) 0.0334(4) Uani 1 d .
H34A H 0.5974 1.0950 1.0366 0.050 Uiso 1 calc GR
H34B H 0.5192 1.1541 1.0100 0.050 Uiso 1 calc GR
H34C H 0.6333 1.1793 0.9951 0.050 Uiso 1 calc GR
C35 C 0.10402(14) 1.12230(14) 0.72403(12) 0.0311(4) Uani 1 d .
H35A H 0.1129 1.1806 0.7793 0.047 Uiso 1 calc GR
H35B H 0.0855 1.0602 0.7366 0.047 Uiso 1 calc GR
H35C H 0.0512 1.1261 0.6823 0.047 Uiso 1 calc GR
C36 C 0.09388(18) 0.58318(15) 0.09229(12) 0.0396(4) Uani 1 d .
H36A H 0.0359 0.5373 0.0987 0.059 Uiso 1 calc GR
H36B H 0.1472 0.5464 0.0741 0.059 Uiso 1 calc GR
H36C H 0.0751 0.6107 0.0472 0.059 Uiso 1 calc GR
C41 C 0.20463(14) 0.93822(15) 0.84379(14) 0.0380(4) Uani 1 d .
H41A H 0.1597 0.8928 0.8656 0.046 Uiso 1 calc R
H41B H 0.1676 0.9461 0.7928 0.046 Uiso 1 calc R
C42 C 0.24208(13) 1.04099(13) 0.91779(12) 0.0314(4) Uani 1 d .
C43 C 0.24925(16) 1.04882(17) 1.00737(15) 0.0416(4) Uani 1 d .
H43 H 0.2298 0.9911 1.0230 0.050 Uiso 1 calc R
C44 C 0.28642(17) 1.1457(2) 1.07395(14) 0.0478(5) Uani 1 d .
H44 H 0.2944 1.1537 1.1349 0.057 Uiso 1 calc R
C45 C 0.31093(15) 1.22873(16) 1.04699(16) 0.0446(5) Uani 1 d .
H45 H 0.3327 1.2934 1.0917 0.054 Uiso 1 calc R
C46 C 0.27471(14) 1.12862(15) 0.89887(13) 0.0340(4) Uani 1 d .
H46 H 0.2753 1.1220 0.8385 0.041 Uiso 1 calc R
C51 C 0.52301(18) 1.37973(13) 0.85299(13) 0.0387(4) Uani 1 d .
H51A H 0.5946 1.3775 0.8598 0.046 Uiso 1 calc R
H51B H 0.4953 1.3768 0.9074 0.046 Uiso 1 calc R
C52 C 0.50904(14) 1.47632(12) 0.83727(12) 0.0307(4) Uani 1 d .
C53 C 0.54971(15) 1.50325(14) 0.76858(13) 0.0359(4) Uani 1 d .
H53 H 0.5905 1.4638 0.7327 0.043 Uiso 1 calc R
C54 C 0.52892(17) 1.58969(14) 0.75392(14) 0.0401(4) Uani 1 d .
H54 H 0.5538 1.6084 0.7071 0.048 Uiso 1 calc R
C55 C 0.47029(16) 1.64719(14) 0.81072(15) 0.0396(4) Uani 1 d .
H55 H 0.4570 1.7056 0.8011 0.048 Uiso 1 calc R
C56 C 0.45038(15) 1.53866(13) 0.88973(12) 0.0338(4) Uani 1 d .
H56 H 0.4224 1.5202 0.9355 0.041 Uiso 1 calc R
C61 C -0.04110(12) 0.79508(12) 0.47366(11) 0.0262(3) Uani 1 d .
H61A H -0.0791 0.8498 0.4887 0.031 Uiso 1 calc R
H61B H -0.0147 0.7886 0.5295 0.031 Uiso 1 calc R
C62 C -0.10903(12) 0.69567(12) 0.41393(11) 0.0257(3) Uani 1 d .
C63 C -0.21326(13) 0.67976(14) 0.41633(12) 0.0311(4) Uani 1 d .
H63 H -0.2420 0.7314 0.4536 0.037 Uiso 1 calc R
C64 C -0.27408(14) 0.58616(15) 0.36263(14) 0.0367(4) Uani 1 d .
H64 H -0.3439 0.5734 0.3641 0.044 Uiso 1 calc R
C65 C -0.22838(15) 0.51198(15) 0.30676(14) 0.0366(4) Uani 1 d .
H65 H -0.2693 0.4491 0.2710 0.044 Uiso 1 calc R
C66 C -0.07066(13) 0.61641(14) 0.35540(13) 0.0318(4) Uani 1 d .
H66 H -0.0009 0.6266 0.3534 0.038 Uiso 1 calc R
C71 C 0.14636(14) 0.33849(12) 0.23536(11) 0.0280(3) Uani 1 d .
H71A H 0.1869 0.3385 0.1869 0.034 Uiso 1 calc R
H71B H 0.0790 0.3471 0.2178 0.034 Uiso 1 calc R
C72 C 0.13915(13) 0.23865(13) 0.25167(12) 0.0286(3) Uani 1 d .
C73 C 0.18907(14) 0.22920(14) 0.32627(13) 0.0333(4) Uani 1 d .
H73 H 0.2285 0.2868 0.3714 0.040 Uiso 1 calc R
C74 C 0.17976(15) 0.13281(16) 0.33316(15) 0.0382(4) Uani 1 d .
H74 H 0.2121 0.1247 0.3832 0.046 Uiso 1 calc R
C75 C 0.12137(15) 0.04901(15) 0.26394(17) 0.0437(5) Uani 1 d .
H75 H 0.1162 -0.0156 0.2685 0.052 Uiso 1 calc R
C76 C 0.08076(15) 0.14957(15) 0.18594(15) 0.0384(4) Uani 1 d .
H76 H 0.0462 0.1560 0.1361 0.046 Uiso 1 calc R
C100 C -0.0196(2) -0.20477(19) 0.03537(19) 0.0536(6) Uani 1 d .
H10A H -0.0264 -0.2655 -0.0175 0.080 Uiso 1 calc GR
H10B H -0.0858 -0.1918 0.0480 0.080 Uiso 1 calc GR
H10C H 0.0143 -0.2147 0.0860 0.080 Uiso 1 calc GR
C200 C 0.82787(16) 0.31317(16) 0.10102(14) 0.0396(4) Uani 1 d .
H20A H 0.8388 0.2543 0.0528 0.059 Uiso 1 calc GR
H20B H 0.7912 0.3526 0.0764 0.059 Uiso 1 calc GR
H20C H 0.7892 0.2908 0.1421 0.059 Uiso 1 calc GR
C300 C 0.2089(3) 0.4049(2) 0.8911(3) 0.0760(9) Uani 1 d .
H30D H 0.1426 0.3662 0.8902 0.114 Uiso 1 calc GR
H30E H 0.2390 0.3681 0.8397 0.114 Uiso 1 calc GR
H30F H 0.2030 0.4707 0.8886 0.114 Uiso 1 calc GR
N1 N 0.30556(13) 1.22260(13) 0.96171(13) 0.0412(4) Uani 1 d .
N2 N 0.43153(13) 1.62426(12) 0.87838(12) 0.0385(4) Uani 1 d .
N3 N -0.12852(12) 0.52620(12) 0.30166(11) 0.0361(3) Uani 1 d .
N4 N 0.07167(14) 0.05568(13) 0.19050(14) 0.0460(4) Uani 1 d .
O4 O 0.29184(8) 0.89730(8) 0.81762(7) 0.0238(2) Uani 1 d .
O6 O 0.10345(8) 0.61065(9) 0.55877(8) 0.0268(2) Uani 1 d .
O11 O 0.46991(9) 1.29611(8) 0.77563(7) 0.0264(2) Uani 1 d .
O13 O 0.55597(9) 1.04970(8) 0.90586(7) 0.0247(2) Uani 1 d .
O18 O 0.04027(8) 0.81837(9) 0.42630(7) 0.0245(2) Uani 1 d .
O20 O 0.19692(9) 1.12235(9) 0.68518(8) 0.0268(2) Uani 1 d .
O25 O 0.19248(9) 0.42049(8) 0.31686(8) 0.0257(2) Uani 1 d .
O27 O 0.12871(10) 0.66549(9) 0.17701(8) 0.0303(3) Uani 1 d .
O100 O 0.03823(16) -0.11963(13) 0.02000(13) 0.0601(5) Uani 1 d .
H100 H 0.0465 -0.0684 0.0660 0.090 Uiso 1 calc GR
O200 O 0.92227(11) 0.37452(13) 0.14755(11) 0.0495(4) Uani 1 d .
H200 H 0.9132 0.4186 0.1941 0.074 Uiso 1 calc GR
O300 O 0.2715(2) 0.41894(16) 0.97237(16) 0.0808(7) Uani 1 d .
H300 H 0.2862 0.3641 0.9697 0.121 Uiso 1 calc GR

loop_
_atom_site_aniso_label
_atom_site_aniso_U_11
_atom_site_aniso_U_22
_atom_site_aniso_U_33
_atom_site_aniso_U_23
_atom_site_aniso_U_13
_atom_site_aniso_U_12
C1 0.0255(7) 0.0159(6) 0.0181(7) 0.0076(5) 0.0012(5) 0.0045(5)
C2 0.0220(7) 0.0168(6) 0.0204(7) 0.0090(5) 0.0022(5) 0.0044(5)
C3 0.0229(7) 0.0152(6) 0.0184(7) 0.0087(5) -0.0004(5) 0.0026(5)
C4 0.0267(7) 0.0171(6) 0.0171(7) 0.0071(5) 0.0010(5) 0.0040(5)
C5 0.0227(7) 0.0206(7) 0.0220(7) 0.0069(6) 0.0036(6) 0.0035(6)
C6 0.0237(7) 0.0173(7) 0.0207(7) 0.0070(6) 0.0001(6) 0.0007(5)
C7 0.0222(7) 0.0164(7) 0.0191(7) 0.0079(5) -0.0007(5) 0.0028(5)
C8 0.0190(6) 0.0166(7) 0.0203(7) 0.0073(5) 0.0015(5) 0.0026(5)
C9 0.0210(7) 0.0171(7) 0.0187(7) 0.0059(5) 0.0002(5) 0.0020(5)
C10 0.0214(7) 0.0182(7) 0.0189(7) 0.0073(5) 0.0002(5) 0.0029(5)
C11 0.0265(7) 0.0151(7) 0.0219(7) 0.0070(6) 0.0014(6) 0.0047(5)
C12 0.0269(7) 0.0180(7) 0.0187(7) 0.0052(5) -0.0010(6) 0.0036(5)
C13 0.0220(7) 0.0202(7) 0.0186(7) 0.0087(6) 0.0006(5) 0.0045(5)
C14 0.0272(7) 0.0154(6) 0.0207(7) 0.0073(5) -0.0023(6) 0.0027(5)
C15 0.0240(7) 0.0161(6) 0.0208(7) 0.0090(5) -0.0035(5) 0.0040(5)
C16 0.0219(7) 0.0180(6) 0.0213(7) 0.0098(6) 0.0001(5) 0.0035(5)
C17 0.0236(7) 0.0164(6) 0.0195(7) 0.0079(5) -0.0008(5) 0.0046(5)
C18 0.0218(7) 0.0172(7) 0.0232(7) 0.0083(6) -0.0021(5) 0.0026(5)
C19 0.0226(7) 0.0232(7) 0.0237(7) 0.0087(6) 0.0019(6) 0.0056(6)
C20 0.0280(7) 0.0186(7) 0.0198(7) 0.0077(6) -0.0006(6) 0.0075(6)
C21 0.0223(7) 0.0184(7) 0.0192(7) 0.0074(5) -0.0007(5) 0.0018(5)
C22 0.0215(7) 0.0177(7) 0.0207(7) 0.0061(6) 0.0012(5) 0.0022(5)
C23 0.0208(7) 0.0180(7) 0.0189(7) 0.0052(5) 0.0015(5) 0.0023(5)
C24 0.0217(7) 0.0182(7) 0.0192(7) 0.0060(5) 0.0022(5) 0.0039(5)
C25 0.0256(7) 0.0171(7) 0.0226(7) 0.0058(6) 0.0033(6) 0.0047(5)
C26 0.0313(8) 0.0190(7) 0.0187(7) 0.0025(6) -0.0009(6) 0.0032(6)
C27 0.0276(7) 0.0223(7) 0.0194(7) 0.0070(6) -0.0008(6) 0.0042(6)
C28 0.0247(7) 0.0164(6) 0.0196(7) 0.0058(5) 0.0011(5) 0.0039(5)
C29 0.0235(7) 0.0202(7) 0.0272(8) 0.0083(6) 0.0004(6) 0.0047(6)
C30 0.0334(8) 0.0247(8) 0.0235(7) 0.0113(6) -0.0040(6) -0.0049(6)
C31 0.0285(8) 0.0241(7) 0.0231(7) 0.0082(6) 0.0035(6) 0.0015(6)
C32 0.0311(8) 0.0245(7) 0.0239(7) 0.0051(6) 0.0008(6) 0.0105(6)
C33 0.0222(7) 0.0263(8) 0.0291(8) 0.0048(6) 0.0036(6) -0.0001(6)
C34 0.0520(11) 0.0265(8) 0.0186(7) 0.0045(6) -0.0066(7) 0.0109(7)
C35 0.0352(9) 0.0336(9) 0.0249(8) 0.0078(7) 0.0056(7) 0.0123(7)
C36 0.0635(13) 0.0282(9) 0.0210(8) 0.0051(7) -0.0088(8) 0.0061(8)
C41 0.0317(9) 0.0321(9) 0.0381(10) -0.0034(8) 0.0015(7) 0.0083(7)
C42 0.0302(8) 0.0277(8) 0.0296(8) 0.0004(7) 0.0030(7) 0.0089(7)
C43 0.0464(11) 0.0416(11) 0.0420(11) 0.0171(9) 0.0096(9) 0.0169(9)
C44 0.0479(11) 0.0659(14) 0.0264(9) 0.0068(9) 0.0017(8) 0.0247(10)
C45 0.0330(9) 0.0348(10) 0.0490(12) -0.0066(8) -0.0020(8) 0.0093(8)
C46 0.0307(8) 0.0391(10) 0.0326(9) 0.0111(7) 0.0055(7) 0.0106(7)
C51 0.0623(12) 0.0179(8) 0.0276(9) 0.0018(7) -0.0147(8) 0.0071(8)
C52 0.0420(9) 0.0169(7) 0.0263(8) 0.0031(6) -0.0098(7) 0.0024(6)
C53 0.0440(10) 0.0220(8) 0.0366(9) 0.0047(7) 0.0030(8) 0.0062(7)
C54 0.0574(12) 0.0232(8) 0.0383(10) 0.0122(7) 0.0054(9) 0.0020(8)
C55 0.0474(11) 0.0207(8) 0.0504(11) 0.0149(8) -0.0045(9) 0.0055(7)
C56 0.0430(10) 0.0243(8) 0.0301(9) 0.0073(7) 0.0003(7) 0.0032(7)
C61 0.0262(8) 0.0243(7) 0.0274(8) 0.0096(6) 0.0048(6) 0.0018(6)
C62 0.0267(8) 0.0238(7) 0.0278(8) 0.0130(6) 0.0002(6) 0.0018(6)
C63 0.0279(8) 0.0320(9) 0.0347(9) 0.0145(7) 0.0005(7) 0.0055(7)
C64 0.0249(8) 0.0394(10) 0.0432(10) 0.0170(8) -0.0045(7) -0.0017(7)
C65 0.0338(9) 0.0298(9) 0.0394(10) 0.0111(7) -0.0071(7) -0.0052(7)
C66 0.0266(8) 0.0268(8) 0.0376(9) 0.0083(7) 0.0014(7) 0.0010(6)
C71 0.0364(9) 0.0204(7) 0.0241(8) 0.0042(6) 0.0029(6) 0.0058(6)
C72 0.0305(8) 0.0230(8) 0.0332(9) 0.0086(7) 0.0100(7) 0.0085(6)
C73 0.0379(9) 0.0280(8) 0.0354(9) 0.0101(7) 0.0074(7) 0.0114(7)
C74 0.0386(10) 0.0396(10) 0.0488(11) 0.0249(9) 0.0160(8) 0.0174(8)
C75 0.0368(10) 0.0303(9) 0.0720(15) 0.0266(10) 0.0129(9) 0.0085(8)
C76 0.0406(10) 0.0271(9) 0.0442(10) 0.0109(8) 0.0016(8) 0.0032(7)
C100 0.0627(14) 0.0442(12) 0.0600(14) 0.0199(11) 0.0229(12) 0.0187(10)
C200 0.0415(10) 0.0348(9) 0.0381(10) 0.0097(8) 0.0040(8) 0.0035(8)
C300 0.093(2) 0.0484(15) 0.090(2) 0.0273(15) 0.0239(18) 0.0124(14)
N1 0.0339(8) 0.0322(8) 0.0534(10) 0.0095(7) 0.0046(7) 0.0078(6)
N2 0.0391(8) 0.0261(7) 0.0475(9) 0.0101(7) 0.0015(7) 0.0072(6)
N3 0.0353(8) 0.0263(7) 0.0396(8) 0.0068(6) -0.0013(6) 0.0002(6)
N4 0.0467(10) 0.0273(8) 0.0609(11) 0.0149(8) 0.0031(8) 0.0023(7)
O4 0.0261(5) 0.0224(5) 0.0187(5) 0.0022(4) 0.0018(4) 0.0047(4)
O6 0.0219(5) 0.0258(6) 0.0246(5) 0.0020(4) 0.0023(4) -0.0016(4)
O11 0.0403(6) 0.0138(5) 0.0218(5) 0.0048(4) -0.0063(5) 0.0040(4)
O13 0.0355(6) 0.0201(5) 0.0171(5) 0.0058(4) -0.0047(4) 0.0069(4)
O18 0.0223(5) 0.0234(5) 0.0236(5) 0.0061(4) 0.0008(4) -0.0009(4)
O20 0.0306(6) 0.0236(5) 0.0227(5) 0.0036(4) 0.0022(4) 0.0066(4)
O25 0.0359(6) 0.0158(5) 0.0220(5) 0.0039(4) -0.0011(4) 0.0043(4)
O27 0.0453(7) 0.0218(5) 0.0197(5) 0.0059(4) -0.0072(5) 0.0038(5)
O100 0.0773(12) 0.0388(8) 0.0554(10) 0.0100(7) 0.0105(9) 0.0023(8)
O200 0.0357(7) 0.0466(8) 0.0504(9) -0.0015(7) 0.0025(6) 0.0071(6)
O300 0.130(2) 0.0501(11) 0.0787(14) 0.0342(10) 0.0358(14) 0.0303(12)

loop_
_atom_type_symbol
_atom_type_description
_atom_type_scat_dispersion_real
_atom_type_scat_dispersion_imag
_atom_type_scat_source
C C 0.0181 0.0091 'International Tables Vol C Tables 4.2.6.8 and 6.1.1.4'
H H 0.0000 0.0000 'International Tables Vol C Tables 4.2.6.8 and 6.1.1.4'
N N 0.0311 0.0180 'International Tables Vol C Tables 4.2.6.8 and 6.1.1.4'
O O 0.0492 0.0322 'International Tables Vol C Tables 4.2.6.8 and 6.1.1.4'

loop_
_exptl_crystal_face_index_h
_exptl_crystal_face_index_k
_exptl_crystal_face_index_l
_exptl_crystal_face_perp_dist
_exptl_oxdiff_crystal_face_indexfrac_h
_exptl_oxdiff_crystal_face_indexfrac_k
_exptl_oxdiff_crystal_face_indexfrac_l
_exptl_oxdiff_crystal_face_x
_exptl_oxdiff_crystal_face_y
_exptl_oxdiff_crystal_face_z
-5 7 2 0.0415 -4.9434 6.9658 2.1359 -0.1957 -0.9188 0.2923
4 6 1 0.1078 4.0567 5.9649 0.9856 -0.1527 -0.6483 -0.7031
8 -3 -2 0.0978 7.9734 -2.9847 -2.1522 0.1576 0.5123 -0.7919
4 -7 8 0.0643 4.0688 -7.0396 7.9024 -0.7866 0.5911 -0.2941
6 5 -5 0.1352 5.9785 5.0110 -5.0669 0.4318 -0.3197 -0.8268
3 7 -7 0.1146 2.9586 7.0227 -7.0093 0.6407 -0.5237 -0.5305
2 -2 -8 0.0542 1.8903 -1.9352 -8.0646 0.7868 0.5036 -0.0623
-4 6 -8 0.0566 -4.0748 6.0433 -7.9100 0.7911 -0.4789 0.3319
2 -1 9 0.0441 2.1130 -1.0666 8.9816 -0.8991 -0.1418 -0.3005
4 2 -9 0.1173 3.9055 2.0548 -9.0676 0.8543 0.1142 -0.4340
1 -2 -9 0.0575 0.8755 -1.9263 -9.0513 0.8924 0.5208 0.0656
0 -8 0 0.0907 -0.0475 -7.9704 -0.0610 0.0359 0.8978 0.3025
-8 0 2 0.1248 -7.9912 -0.0043 2.1294 -0.1441 -0.1756 0.9053
-5 -4 8 0.1010 -4.9322 -4.0386 8.0657 -0.7397 0.1275 0.6375
3 -3 -8 0.0625 2.8865 -2.9328 -8.0878 0.7846 0.6299 -0.1406
7 -7 2 0.0610 6.9986 -6.9986 1.8419 -0.2133 0.8216 -0.5717
-3 5 6 0.0348 -2.9001 4.9405 6.0985 -0.5957 -0.7916 0.0886
3 -3 -8 0.0628 2.8865 -2.9328 -8.0878 0.7846 0.6299 -0.1406

loop_
_geom_angle_atom_site_label_1
_geom_angle_atom_site_label_2
_geom_angle_atom_site_label_3
_geom_angle
C2 C1 C6 117.87(13)
C2 C1 C28 122.62(13)
C6 C1 C28 119.52(13)
C1 C2 C3 123.15(14)
C2 C3 C4 117.09(13)
C2 C3 C7 123.92(13)
C4 C3 C7 118.99(13)
C5 C4 C3 121.94(14)
O4 C4 C3 115.51(13)
O4 C4 C5 122.54(14)
C4 C5 C6 119.08(14)
C5 C6 C1 120.86(14)
O6 C6 C1 116.04(13)
O6 C6 C5 123.10(14)
C3 C7 C8 111.86(11)
C3 C7 C29 114.20(12)
C8 C7 C29 109.13(12)
C9 C8 C7 122.21(13)
C9 C8 C13 117.97(13)
C13 C8 C7 119.81(13)
C8 C9 C10 123.04(13)
C9 C10 C11 117.23(13)
C9 C10 C14 122.70(13)
C11 C10 C14 120.06(13)
C12 C11 C10 121.56(13)
O11 C11 C10 115.41(13)
O11 C11 C12 123.03(13)
C11 C12 C13 119.25(14)
C12 C13 C8 120.93(13)
O13 C13 C8 116.09(13)
O13 C13 C12 122.98(13)
C10 C14 C30 110.35(13)
C15 C14 C10 110.99(11)
C15 C14 C30 114.03(13)
C16 C15 C14 124.22(14)
C16 C15 C20 117.23(13)
C20 C15 C14 118.52(13)
C15 C16 C17 123.64(14)
C16 C17 C18 116.70(14)
C16 C17 C21 123.88(13)
C18 C17 C21 119.41(13)
C19 C18 C17 121.91(14)
O18 C18 C17 115.37(13)
O18 C18 C19 122.70(14)
C18 C19 C20 119.29(14)
C19 C20 C15 121.15(14)
O20 C20 C15 115.78(14)
O20 C20 C19 123.07(14)
C17 C21 C22 113.28(12)
C17 C21 C31 113.27(12)
C22 C21 C31 110.06(12)
C23 C22 C21 123.20(13)
C23 C22 C27 117.45(13)
C27 C22 C21 119.34(13)
C22 C23 C24 123.51(13)
C23 C24 C25 117.04(13)
C23 C24 C28 122.64(13)
C25 C24 C28 120.32(13)
C26 C25 C24 121.41(14)
O25 C25 C24 116.16(13)
O25 C25 C26 122.43(14)
C25 C26 C27 119.68(14)
C26 C27 C22 120.89(14)
O27 C27 C22 116.28(13)
O27 C27 C26 122.81(14)
C1 C28 C24 112.23(12)
C1 C28 C32 112.87(12)
C24 C28 C32 110.67(12)
O4 C41 C42 106.73(14)
C43 C42 C41 120.24(18)
C46 C42 C41 121.58(18)
C46 C42 C43 118.10(17)
C42 C43 C44 118.3(2)
C45 C44 C43 118.3(2)
N1 C45 C44 124.21(19)
N1 C46 C42 124.24(18)
O11 C51 C52 106.30(13)
C53 C52 C51 121.91(17)
C53 C52 C56 118.06(16)
C56 C52 C51 119.97(17)
C52 C53 C54 119.20(18)
C55 C54 C53 118.11(19)
N2 C55 C54 124.08(17)
N2 C56 C52 123.78(18)
O18 C61 C62 108.28(13)
C63 C62 C61 120.44(16)
C63 C62 C66 117.70(16)
C66 C62 C61 121.86(15)
C64 C63 C62 119.40(18)
C65 C64 C63 118.43(17)
N3 C65 C64 123.34(17)
N3 C66 C62 123.72(17)
O25 C71 C72 108.41(13)
C73 C72 C71 123.93(16)
C73 C72 C76 117.98(16)
C76 C72 C71 118.06(16)
C72 C73 C74 119.20(18)
C75 C74 C73 118.53(19)
N4 C75 C74 123.70(18)
N4 C76 C72 123.9(2)
C45 N1 C46 116.60(18)
C55 N2 C56 116.73(17)
C65 N3 C66 117.37(17)
C76 N4 C75 116.66(18)
C4 O4 C41 118.73(13)
C6 O6 C33 117.74(12)
C11 O11 C51 117.54(12)
C13 O13 C34 117.52(12)
C18 O18 C61 117.70(12)
C20 O20 C35 117.80(13)
C25 O25 C71 116.69(12)
C27 O27 C36 117.25(13)

loop_
_geom_bond_atom_site_label_1
_geom_bond_atom_site_label_2
_geom_bond_distance
C1 C2 1.392(2)
C1 C6 1.402(2)
C1 C28 1.5192(19)
C2 C3 1.396(2)
C3 C4 1.396(2)
C3 C7 1.5208(19)
C4 C5 1.394(2)
C4 O4 1.3737(18)
C5 C6 1.397(2)
C6 O6 1.3657(18)
C7 C8 1.5238(19)
C7 C29 1.530(2)
C8 C9 1.390(2)
C8 C13 1.397(2)
C9 C10 1.392(2)
C10 C11 1.401(2)
C10 C14 1.5238(19)
C11 C12 1.389(2)
C11 O11 1.3760(18)
C12 C13 1.395(2)
C13 O13 1.3718(18)
C14 C15 1.521(2)
C14 C30 1.533(2)
C15 C16 1.397(2)
C15 C20 1.405(2)
C16 C17 1.398(2)
C17 C18 1.400(2)
C17 C21 1.522(2)
C18 C19 1.393(2)
C18 O18 1.3742(18)
C19 C20 1.395(2)
C20 O20 1.3680(19)
C21 C22 1.526(2)
C21 C31 1.530(2)
C22 C23 1.390(2)
C22 C27 1.406(2)
C23 C24 1.398(2)
C24 C25 1.401(2)
C24 C28 1.524(2)
C25 C26 1.391(2)
C25 O25 1.3787(18)
C26 C27 1.393(2)
C27 O27 1.3711(19)
C28 C32 1.534(2)
C33 O6 1.4242(19)
C34 O13 1.4182(19)
C35 O20 1.429(2)
C36 O27 1.431(2)
C41 C42 1.502(2)
C41 O4 1.419(2)
C42 C43 1.381(3)
C42 C46 1.377(3)
C43 C44 1.398(3)
C44 C45 1.375(4)
C45 N1 1.320(3)
C46 N1 1.337(3)
C51 C52 1.505(2)
C51 O11 1.423(2)
C52 C53 1.383(3)
C52 C56 1.383(3)
C53 C54 1.385(3)
C54 C55 1.380(3)
C55 N2 1.332(3)
C56 N2 1.342(2)
C61 C62 1.501(2)
C61 O18 1.4212(19)
C62 C63 1.388(2)
C62 C66 1.390(3)
C63 C64 1.386(3)
C64 C65 1.385(3)
C65 N3 1.337(3)
C66 N3 1.340(2)
C71 C72 1.505(2)
C71 O25 1.4255(19)
C72 C73 1.378(3)
C72 C76 1.398(3)
C73 C74 1.386(3)
C74 C75 1.383(3)
C75 N4 1.343(3)
C76 N4 1.336(3)
C100 O100 1.419(3)
C200 O200 1.407(2)
C300 O300 1.427(4)

loop_
_geom_hbond_atom_site_label_D
_geom_hbond_atom_site_label_H
_geom_hbond_atom_site_label_A
_geom_hbond_distance_DH
_geom_hbond_distance_HA
_geom_hbond_distance_DA
_geom_hbond_angle_DHA
_geom_hbond_site_symmetry_A
O200 H200 N3 0.82 2.05 2.860(2) 172.3 1_655
O300 H300 N1 0.82 2.02 2.836(3) 173.6 1_545

loop_
_geom_torsion_atom_site_label_1
_geom_torsion_atom_site_label_2
_geom_torsion_atom_site_label_3
_geom_torsion_atom_site_label_4
_geom_torsion
C1 C2 C3 C4 0.7(2)
C1 C2 C3 C7 -179.86(13)
C1 C6 O6 C33 172.01(14)
C2 C1 C6 C5 -1.5(2)
C2 C1 C6 O6 178.80(12)
C2 C1 C28 C24 -103.19(16)
C2 C1 C28 C32 22.70(19)
C2 C3 C4 C5 -1.3(2)
C2 C3 C4 O4 177.32(12)
C2 C3 C7 C8 116.80(15)
C2 C3 C7 C29 -7.77(19)
C3 C4 C5 C6 0.6(2)
C3 C4 O4 C41 157.17(15)
C3 C7 C8 C9 -38.36(19)
C3 C7 C8 C13 142.75(14)
C4 C3 C7 C8 -63.76(16)
C4 C3 C7 C29 171.67(12)
C4 C5 C6 C1 0.9(2)
C4 C5 C6 O6 -179.43(13)
C5 C4 O4 C41 -24.2(2)
C5 C6 O6 C33 -7.7(2)
C6 C1 C2 C3 0.7(2)
C6 C1 C28 C24 76.88(16)
C6 C1 C28 C32 -157.23(14)
C7 C3 C4 C5 179.18(13)
C7 C3 C4 O4 -2.16(18)
C7 C8 C9 C10 -178.15(13)
C7 C8 C13 C12 178.22(13)
C7 C8 C13 O13 -1.4(2)
C8 C9 C10 C11 0.2(2)
C8 C9 C10 C14 179.79(14)
C8 C13 O13 C34 -164.57(15)
C9 C8 C13 C12 -0.7(2)
C9 C8 C13 O13 179.67(13)
C9 C10 C11 C12 -1.3(2)
C9 C10 C11 O11 179.04(13)
C9 C10 C14 C15 31.8(2)
C9 C10 C14 C30 -95.62(16)
C10 C11 C12 C13 1.4(2)
C10 C11 O11 C51 -175.26(16)
C10 C14 C15 C16 -106.48(16)
C10 C14 C15 C20 71.55(17)
C11 C10 C14 C15 -148.68(14)
C11 C10 C14 C30 83.92(17)
C11 C12 C13 C8 -0.3(2)
C11 C12 C13 O13 179.28(14)
C12 C11 O11 C51 5.1(2)
C12 C13 O13 C34 15.8(2)
C13 C8 C9 C10 0.8(2)
C14 C10 C11 C12 179.12(14)
C14 C10 C11 O11 -0.5(2)
C14 C15 C16 C17 176.71(13)
C14 C15 C20 C19 -175.77(13)
C14 C15 C20 O20 4.14(19)
C15 C16 C17 C18 -1.0(2)
C15 C16 C17 C21 177.53(13)
C15 C20 O20 C35 173.19(13)
C16 C15 C20 C19 2.4(2)
C16 C15 C20 O20 -177.69(12)
C16 C17 C18 C19 2.4(2)
C16 C17 C18 O18 -178.98(12)
C16 C17 C21 C22 113.11(15)
C16 C17 C21 C31 -13.1(2)
C17 C18 C19 C20 -1.4(2)
C17 C18 O18 C61 169.30(13)
C17 C21 C22 C23 -23.9(2)
C17 C21 C22 C27 156.31(14)
C18 C17 C21 C22 -68.40(17)
C18 C17 C21 C31 165.34(13)
C18 C19 C20 C15 -1.1(2)
C18 C19 C20 O20 179.01(13)
C19 C18 O18 C61 -12.1(2)
C19 C20 O20 C35 -6.9(2)
C20 C15 C16 C17 -1.3(2)
C21 C17 C18 C19 -176.18(13)
C21 C17 C18 O18 2.43(19)
C21 C22 C23 C24 178.99(13)
C21 C22 C27 C26 -178.94(14)
C21 C22 C27 O27 -0.5(2)
C22 C23 C24 C25 0.1(2)
C22 C23 C24 C28 179.75(14)
C22 C27 O27 C36 176.93(16)
C23 C22 C27 C26 1.3(2)
C23 C22 C27 O27 179.77(13)
C23 C24 C25 C26 1.0(2)
C23 C24 C25 O25 -178.73(13)
C23 C24 C28 C1 21.8(2)
C23 C24 C28 C32 -105.28(16)
C24 C25 C26 C27 -0.9(2)
C24 C25 O25 C71 176.82(13)
C25 C24 C28 C1 -158.61(14)
C25 C24 C28 C32 74.31(17)
C25 C26 C27 C22 -0.2(2)
C25 C26 C27 O27 -178.63(15)
C26 C25 O25 C71 -2.9(2)
C26 C27 O27 C36 -4.6(2)
C27 C22 C23 C24 -1.3(2)
C28 C1 C2 C3 -179.23(13)
C28 C1 C6 C5 178.42(13)
C28 C1 C6 O6 -1.3(2)
C28 C24 C25 C26 -178.65(14)
C28 C24 C25 O25 1.7(2)
C29 C7 C8 C9 88.99(16)
C29 C7 C8 C13 -89.90(16)
C30 C14 C15 C16 18.9(2)
C30 C14 C15 C20 -163.08(13)
C31 C21 C22 C23 104.01(16)
C31 C21 C22 C27 -75.75(17)
C41 C42 C43 C44 178.74(18)
C41 C42 C46 N1 177.64(17)
C42 C41 O4 C4 -160.55(14)
C42 C43 C44 C45 2.0(3)
C42 C46 N1 C45 4.8(3)
C43 C42 C46 N1 -5.5(3)
C43 C44 C45 N1 -2.8(3)
C44 C45 N1 C46 -0.5(3)
C46 C42 C43 C44 1.8(3)
C51 C52 C53 C54 175.99(18)
C51 C52 C56 N2 -177.90(17)
C52 C51 O11 C11 -179.88(15)
C52 C53 C54 C55 1.8(3)
C52 C56 N2 C55 1.8(3)
C53 C52 C56 N2 -0.7(3)
C53 C54 C55 N2 -0.7(3)
C54 C55 N2 C56 -1.1(3)
C56 C52 C53 C54 -1.1(3)
C61 C62 C63 C64 -178.00(16)
C61 C62 C66 N3 179.33(17)
C62 C61 O18 C18 -171.35(12)
C62 C63 C64 C65 -1.2(3)
C62 C66 N3 C65 -1.4(3)
C63 C62 C66 N3 0.0(3)
C63 C64 C65 N3 -0.3(3)
C64 C65 N3 C66 1.6(3)
C66 C62 C63 C64 1.4(3)
C71 C72 C73 C74 -177.90(16)
C71 C72 C76 N4 177.12(18)
C72 C71 O25 C25 -173.37(13)
C72 C73 C74 C75 0.8(3)
C72 C76 N4 C75 0.9(3)
C73 C72 C76 N4 -1.0(3)
C73 C74 C75 N4 -0.9(3)
C74 C75 N4 C76 0.1(3)
C76 C72 C73 C74 0.1(3)
O4 C4 C5 C6 -178.00(13)
O4 C41 C42 C43 -92.8(2)
O4 C41 C42 C46 84.0(2)
O11 C11 C12 C13 -179.03(14)
O11 C51 C52 C53 -65.8(2)
O11 C51 C52 C56 111.28(19)
O18 C18 C19 C20 -179.94(13)
O18 C61 C62 C63 -145.90(15)
O18 C61 C62 C66 34.8(2)
O25 C25 C26 C27 178.76(14)
O25 C71 C72 C73 -12.8(2)
O25 C71 C72 C76 169.21(15)
